data_9016216
loop_
_publ_author_name
'Ertl, A.'
'Kolitsch, U.'
'Dyar, M. D.'
'Hughes, J. M.'
'Rossman, G. R.'
'Pieczka, A.'
'Henry, D. J.'
'Pezzotta, F.'
'Prowatke, S.'
'Lengauer, C. L.'
'Korner, W.'
'Brandstatter, F.'
'Francis, C. A.'
'Prem, M.'
'Tillmanns, E.'

_publ_section_title
;
 Limitations of Fe2+ and Mn2+ site occupancy in tourmaline:
 Evidence from Fe2+ - and Mn2+ -rich tourmaline
 Note: sample mnelb3
;
_journal_name_full 'American Mineralogist'
_journal_page_first 1402
_journal_page_last 1416
_journal_paper_doi 10.2138/am.2012.4028
_journal_volume 97
_journal_year 2012
_chemical_compound_source 'Elba, Italy'
_chemical_formula_sum 'Al7.767 B3 F0.57 H6 Mn1.233 Na0.666 O30.43 Si6'
_chemical_name_mineral Fluor-tsilaisite
_space_group_IT_number 160
_symmetry_space_group_name_Hall 'R 3 -2"'
_symmetry_space_group_name_H-M 'R 3 m :H'
_cell_angle_alpha 90
_cell_angle_beta 90
_cell_angle_gamma 120
_cell_length_a 15.951
_cell_length_b 15.951
_cell_length_c 7.1380
_cell_formula_units_Z 3
_cell_volume 1572.834
_database_code_amcsd 0019253
_exptl_crystal_density_diffrn 3.159
_cod_original_sg_symbol_H-M 'R 3 m'
_cod_original_formula_sum 'Na.666 Al7.767 Mn1.233 Si6 B3 F.57 O30.43 H6'
_cod_database_code 9016216

loop_
_space_group_symop_operation_xyz
x,y,z
2/3+x,1/3+y,1/3+z
1/3+x,2/3+y,2/3+z
x,x-y,z
2/3+x,1/3+x-y,1/3+z
1/3+x,2/3+x-y,2/3+z
-y,-x,z
2/3-y,1/3-x,1/3+z
1/3-y,2/3-x,2/3+z
-x+y,y,z
2/3-x+y,1/3+y,1/3+z
1/3-x+y,2/3+y,2/3+z
-y,x-y,z
2/3-y,1/3+x-y,1/3+z
1/3-y,2/3+x-y,2/3+z
-x+y,-x,z
2/3-x+y,1/3-x,1/3+z
1/3-x+y,2/3-x,2/3+z

loop_
_atom_site_aniso_label
_atom_site_aniso_U_11
_atom_site_aniso_U_22
_atom_site_aniso_U_33
_atom_site_aniso_U_12
_atom_site_aniso_U_13
_atom_site_aniso_U_23
NaX 0.02560 0.02560 0.02070 0.01280 0.00000 0.00000
AlY 0.00883 0.00629 0.01377 0.00441 -0.00279 -0.00139
MnY 0.00883 0.00629 0.01377 0.00441 -0.00279 -0.00139
AlZ 0.00527 0.00590 0.00480 0.00267 0.00000 0.00059
SiT 0.00487 0.00465 0.00527 0.00237 -0.00031 -0.00050
B 0.00680 0.00490 0.00700 0.00250 0.00048 0.00100
F1 0.06130 0.06130 0.01160 0.03060 0.00000 0.00000
O1 0.06130 0.06130 0.01160 0.03060 0.00000 0.00000
O2 0.02810 0.00540 0.01300 0.00270 0.00048 0.00100
O3 0.02240 0.01070 0.00620 0.01120 -0.00030 -0.00016
O4 0.00670 0.01360 0.00930 0.00680 -0.00085 -0.00170
O5 0.01480 0.00710 0.00920 0.00740 0.00090 0.00047
O6 0.00860 0.00970 0.00510 0.00380 0.00030 -0.00010
O7 0.00640 0.00650 0.00680 0.00190 -0.00020 -0.00110
O8 0.00570 0.01110 0.00920 0.00460 0.00090 0.00330

loop_
_atom_site_label
_atom_site_fract_x
_atom_site_fract_y
_atom_site_fract_z
_atom_site_occupancy
_atom_site_U_iso_or_equiv
NaX 0.00000 0.00000 0.77140 0.66600 0.02390
AlY 0.87608 0.93804 0.37180 0.58900 0.00935
MnY 0.87608 0.93804 0.37180 0.41100 0.00935
AlZ 0.70199 0.73879 0.38810 1.00000 0.00538
SiT 0.80813 0.81005 0.99836 1.00000 0.00493
B 0.89002 0.78004 0.54430 1.00000 0.00650
F1 0.00000 0.00000 0.21930 0.57000 0.04470
O1 0.00000 0.00000 0.21930 0.43000 0.04470
O2 0.93850 0.87701 0.51363 1.00000 0.01800
O3 0.73198 0.86599 0.48923 1.00000 0.01179
O4 0.90643 0.81286 0.92846 1.00000 0.00911
O5 0.81260 0.90630 0.90659 1.00000 0.00951
O6 0.80269 0.81281 0.22330 1.00000 0.00814
O7 0.71441 0.71398 0.91919 1.00000 0.00719
O8 0.79000 0.72921 0.55792 1.00000 0.00849
H3 0.73700 0.86870 0.60900 1.00000 0.02900

loop_
_cod_related_entry_id
_cod_related_entry_database
_cod_related_entry_code
1 AMCSD 0019253
